data_2313001
loop_
_publ_author_name
'Schwarte, Daniel'
'Warf, Swantje'
'Reichelt, Martin'
'Reuter, Hans'

_publ_section_title
;
 From an unusual organotin(IV) coordination compound to the first ionic
 organic-inorganic mixed-valent tin(IV)-tin(II) compound.
;
_journal_issue 'Pt 7'
_journal_name_full 'Acta crystallographica. Section E, Crystallographic communications'
_journal_page_first 888
_journal_page_last 892
_journal_paper_doi 10.1107/S2056989026006596
_journal_volume 82
_journal_year 2026
_chemical_formula_iupac '[Sn (C3 H7) I2 (C5 H5 N O)3] [Sn I3], C H Cl3'
_chemical_formula_moiety 'C18 H22 I2 N3 O3 Sn +, I3 Sn -, C H Cl3'
_chemical_formula_sum 'C19 H23 Cl3 I5 N3 O3 Sn2'
_chemical_formula_weight 1319.63
_chemical_name_systematic
;Diiodido(isopropyl)tris(pyridine <i>N</i>-oxide)tin(IV)
triiodidostannate(II) deuterochloroform monosolvate
;
_space_group_crystal_system monoclinic
_space_group_IT_number 15
_space_group_name_Hall '-C 2yc'
_space_group_name_H-M_alt 'C 1 2/c 1'
_atom_sites_solution_hydrogens geom
_atom_sites_solution_primary direct
_audit_creation_method SHELXL-2014/7
_cell_angle_alpha 90
_cell_angle_beta 102.553(2)
_cell_angle_gamma 90
_cell_formula_units_Z 8
_cell_length_a 40.7321(18)
_cell_length_b 8.5279(4)
_cell_length_c 20.3457(9)
_cell_measurement_reflns_used 9880
_cell_measurement_temperature 200(2)
_cell_measurement_theta_max 26.12
_cell_measurement_theta_min 2.57
_cell_volume 6898.3(5)
_computing_cell_refinement
;
SAINT (Bruker, 2009)
;
_computing_data_collection
;
APEX2 (Bruker, 2009)
;
_computing_data_reduction
;
SAINT (Bruker, 2009)
;
_computing_molecular_graphics
;
DIAMOND (Brandenburg, 2006), Mercury (Macrae <i>et al.</i>
(2020)
;
_computing_publication_material
;
publCIF(Westrip, 2010)
;
_computing_structure_refinement
;
<i>SHELXL2014/7</i> (Sheldrick, 2015)
;
_computing_structure_solution
;
SHELXS97 (Sheldrick 2008)
;
_diffrn_ambient_temperature 200(2)
_diffrn_measured_fraction_theta_full 0.998
_diffrn_measured_fraction_theta_max 0.999
_diffrn_measurement_device_type 'Bruker APEXII CCD'
_diffrn_measurement_method '\f and \w scans'
_diffrn_radiation_type MoK\a
_diffrn_radiation_wavelength 0.71073
_diffrn_reflns_av_R_equivalents 0.0910
_diffrn_reflns_av_unetI/netI 0.0337
_diffrn_reflns_limit_h_max 53
_diffrn_reflns_limit_h_min -53
_diffrn_reflns_limit_k_max 11
_diffrn_reflns_limit_k_min -11
_diffrn_reflns_limit_l_max 26
_diffrn_reflns_limit_l_min -26
_diffrn_reflns_number 146956
_diffrn_reflns_theta_full 25.242
_diffrn_reflns_theta_max 27.999
_diffrn_reflns_theta_min 2.443
_exptl_absorpt_coefficient_mu 6.180
_exptl_absorpt_correction_T_max 0.712
_exptl_absorpt_correction_T_min 0.453
_exptl_absorpt_correction_type multi-scan
_exptl_absorpt_process_details
;
(SADABS; Krause <i>et al.</i>,  2015)
;
_exptl_crystal_colour yellow
_exptl_crystal_density_diffrn 2.541
_exptl_crystal_description plate
_exptl_crystal_F_000 4784
_exptl_crystal_size_max 0.282
_exptl_crystal_size_mid 0.187
_exptl_crystal_size_min 0.112
_refine_diff_density_max 0.943
_refine_diff_density_min -1.513
_refine_ls_extinction_coef 0.000136(8)
_refine_ls_extinction_expression Fc^*^=kFc[1+0.001xFc^2^\l^3^/sin(2\q)]^-1/4^
_refine_ls_extinction_method
;
SHELXL-2014/7 (Sheldrick 2015)
;
_refine_ls_goodness_of_fit_ref 1.111
_refine_ls_hydrogen_treatment constr
_refine_ls_matrix_type full
_refine_ls_number_parameters 319
_refine_ls_number_reflns 8327
_refine_ls_number_restraints 0
_refine_ls_restrained_S_all 1.111
_refine_ls_R_factor_all 0.0570
_refine_ls_R_factor_gt 0.0323
_refine_ls_shift/su_max 0.001
_refine_ls_shift/su_mean 0.000
_refine_ls_structure_factor_coef Fsqd
_refine_ls_weighting_details 'w=1/[\s^2^(Fo^2^)+(0.0189P)^2^+43.8049P] where P=(Fo^2^+2Fc^2^)/3'
_refine_ls_weighting_scheme calc
_refine_ls_wR_factor_gt 0.0641
_refine_ls_wR_factor_ref 0.0779
_reflns_number_gt 6129
_reflns_number_total 8327
_reflns_threshold_expression 'I > 2\s(I)'
_cod_data_source_file ox2024.cif
_cod_data_source_block 2
_cod_original_sg_symbol_H-M 'C 2/c'
_cod_database_code 2313001
_shelx_space_group_comment
;
The symmetry employed for this shelxl refinement is uniquely defined
by the following loop, which should always be used as a source of
symmetry information in preference to the above space-group names.
They are only intended as comments.
;
_shelx_estimated_absorpt_t_min 0.275
_shelx_estimated_absorpt_t_max 0.544

loop_
_space_group_symop_operation_xyz
'x, y, z'
'-x, y, -z+1/2'
'x+1/2, y+1/2, z'
'-x+1/2, y+1/2, -z+1/2'
'-x, -y, -z'
'x, -y, z-1/2'
'-x+1/2, -y+1/2, -z'
'x+1/2, -y+1/2, z-1/2'

loop_
_atom_site_type_symbol
_atom_site_label
_atom_site_fract_x
_atom_site_fract_y
_atom_site_fract_z
_atom_site_U_iso_or_equiv
_atom_site_adp_type
_atom_site_calc_flag
_atom_site_occupancy
_atom_site_disorder_assembly
_atom_site_disorder_group
Sn Sn1 0.07997(2) 0.30880(5) 0.45557(2) 0.04285(11) Uani d 1 . .
C C1 0.02477(16) 0.3347(12) 0.4161(3) 0.077(2) Uani d 1 . .
H H1 0.0205 0.4497 0.4186 0.093 Uiso calc 1 . .
C C2 0.0146(2) 0.2971(14) 0.3464(4) 0.112(4) Uani d 1 . .
H H2A 0.0195 0.1865 0.3395 0.134 Uiso calc 1 . .
H H2B 0.0268 0.3632 0.3204 0.134 Uiso calc 1 . .
H H2C -0.0097 0.3157 0.3312 0.134 Uiso calc 1 . .
C C3 0.00585(17) 0.2631(15) 0.4621(4) 0.118(4) Uani d 1 . .
H H3A -0.0180 0.2567 0.4398 0.176 Uiso calc 1 . .
H H3B 0.0084 0.3274 0.5028 0.176 Uiso calc 1 . .
H H3C 0.0146 0.1575 0.4743 0.176 Uiso calc 1 . .
I I12 0.10079(2) 0.26591(7) 0.33365(2) 0.06953(15) Uani d 1 . .
I I11 0.08419(2) -0.00522(5) 0.50013(2) 0.05628(12) Uani d 1 . .
O O1 0.13196(8) 0.3397(4) 0.50774(17) 0.0403(8) Uani d 1 . .
N N1 0.15855(10) 0.2490(6) 0.5026(2) 0.0396(10) Uani d 1 . .
C C11 0.17589(13) 0.2835(8) 0.4550(3) 0.0486(14) Uani d 1 . .
H H11 0.1688 0.3668 0.4241 0.058 Uiso calc 1 . .
C C12 0.20410(14) 0.1962(8) 0.4517(3) 0.0579(17) Uani d 1 . .
H H12 0.2159 0.2158 0.4172 0.069 Uiso calc 1 . .
C C13 0.21485(13) 0.0818(8) 0.4982(3) 0.0545(16) Uani d 1 . .
H H13 0.2345 0.0229 0.4967 0.065 Uiso calc 1 . .
C C14 0.19708(13) 0.0516(8) 0.5478(3) 0.0493(14) Uani d 1 . .
H H14 0.2043 -0.0278 0.5805 0.059 Uiso calc 1 . .
C C15 0.16877(12) 0.1388(7) 0.5486(2) 0.0423(13) Uani d 1 . .
H H15 0.1564 0.1201 0.5824 0.051 Uiso calc 1 . .
O O2 0.08545(9) 0.5609(5) 0.45361(19) 0.0492(10) Uani d 1 . .
N N2 0.10945(12) 0.6393(6) 0.4303(2) 0.0472(12) Uani d 1 . .
C C21 0.10139(18) 0.7087(9) 0.3698(3) 0.0632(19) Uani d 1 . .
H H21 0.0794 0.6961 0.3426 0.076 Uiso calc 1 . .
C C22 0.1243(2) 0.7966(9) 0.3471(3) 0.077(2) Uani d 1 . .
H H22 0.1183 0.8448 0.3041 0.092 Uiso calc 1 . .
C C23 0.1561(2) 0.8166(9) 0.3859(4) 0.074(2) Uani d 1 . .
H H23 0.1723 0.8772 0.3700 0.089 Uiso calc 1 . .
C C24 0.16394(17) 0.7461(8) 0.4488(3) 0.0599(17) Uani d 1 . .
H H24 0.1858 0.7577 0.4767 0.072 Uiso calc 1 . .
C C25 0.13996(14) 0.6597(7) 0.4702(3) 0.0486(14) Uani d 1 . .
H H25 0.1450 0.6138 0.5138 0.058 Uiso calc 1 . .
O O3 0.07154(8) 0.3721(5) 0.55466(17) 0.0473(10) Uani d 1 . .
N N3 0.09476(10) 0.4454(6) 0.6019(2) 0.0392(10) Uani d 1 . .
C C31 0.11610(12) 0.3596(8) 0.6463(2) 0.0434(13) Uani d 1 . .
H H31 0.1153 0.2485 0.6436 0.052 Uiso calc 1 . .
C C32 0.13918(13) 0.4318(8) 0.6960(3) 0.0496(15) Uani d 1 . .
H H32 0.1544 0.3707 0.7280 0.060 Uiso calc 1 . .
C C33 0.14039(14) 0.5927(8) 0.6997(3) 0.0517(15) Uani d 1 . .
H H33 0.1565 0.6440 0.7337 0.062 Uiso calc 1 . .
C C34 0.11792(15) 0.6778(8) 0.6534(3) 0.0496(14) Uani d 1 . .
H H34 0.1184 0.7891 0.6552 0.060 Uiso calc 1 . .
C C35 0.09471(14) 0.6026(8) 0.6043(3) 0.0473(14) Uani d 1 . .
H H35 0.0789 0.6612 0.5725 0.057 Uiso calc 1 . .
Sn Sn2 0.24796(2) 0.79515(5) 0.25634(2) 0.04113(10) Uani d 1 . .
I I21 0.21911(2) 0.55232(5) 0.33816(2) 0.04399(10) Uani d 1 . .
I I22 0.18709(2) 1.00095(5) 0.23342(2) 0.04525(10) Uani d 1 . .
I I23 0.27972(2) 0.97219(6) 0.37615(2) 0.05848(13) Uani d 1 . .
C C4 0.03371(16) 0.1989(9) 0.6593(4) 0.0677(19) Uani d 1 . .
H H4 0.0430 0.2117 0.6180 0.081 Uiso calc 1 . .
Cl Cl1 -0.00929(5) 0.1675(3) 0.63373(14) 0.1039(8) Uani d 1 . .
Cl Cl2 0.04250(5) 0.3705(3) 0.70730(10) 0.0815(6) Uani d 1 . .
Cl Cl3 0.05415(5) 0.0359(3) 0.70536(12) 0.0887(6) Uani d 1 . .

loop_
_atom_site_aniso_label
_atom_site_aniso_U_11
_atom_site_aniso_U_22
_atom_site_aniso_U_33
_atom_site_aniso_U_12
_atom_site_aniso_U_13
_atom_site_aniso_U_23
Sn1 0.02725(17) 0.0714(3) 0.02831(18) 0.00606(17) 0.00268(13) -0.00730(17)
C1 0.040(3) 0.129(7) 0.055(4) 0.005(4) -0.007(3) -0.014(4)
C2 0.062(5) 0.165(10) 0.092(6) -0.008(6) -0.017(5) 0.028(7)
C3 0.026(3) 0.233(13) 0.089(6) 0.009(5) 0.000(4) -0.018(7)
I12 0.0773(3) 0.1009(4) 0.0335(2) 0.0170(3) 0.0188(2) -0.0052(2)
I11 0.0451(2) 0.0678(3) 0.0562(2) -0.00668(19) 0.01153(18) -0.0076(2)
O1 0.0242(17) 0.057(2) 0.0388(19) 0.0067(16) 0.0060(14) -0.0019(17)
N1 0.023(2) 0.061(3) 0.034(2) 0.0021(19) 0.0050(17) 0.002(2)
C11 0.037(3) 0.071(4) 0.041(3) 0.005(3) 0.016(2) 0.010(3)
C12 0.034(3) 0.088(5) 0.057(4) 0.009(3) 0.022(3) 0.017(3)
C13 0.028(3) 0.081(5) 0.056(4) 0.014(3) 0.013(3) 0.008(3)
C14 0.031(3) 0.073(4) 0.041(3) 0.007(3) 0.002(2) 0.008(3)
C15 0.025(2) 0.072(4) 0.030(3) -0.001(2) 0.004(2) 0.005(3)
O2 0.036(2) 0.070(3) 0.043(2) 0.0123(19) 0.0114(17) -0.001(2)
N2 0.051(3) 0.062(3) 0.031(2) 0.017(2) 0.012(2) 0.006(2)
C21 0.074(4) 0.083(5) 0.032(3) 0.029(4) 0.009(3) 0.006(3)
C22 0.116(7) 0.082(5) 0.040(4) 0.029(5) 0.034(4) 0.019(4)
C23 0.084(5) 0.080(5) 0.072(5) 0.016(4) 0.050(4) 0.008(4)
C24 0.057(4) 0.065(4) 0.063(4) 0.010(3) 0.026(3) 0.005(3)
C25 0.046(3) 0.063(4) 0.039(3) 0.010(3) 0.013(3) 0.004(3)
O3 0.0303(18) 0.081(3) 0.0298(18) -0.0082(19) 0.0046(15) -0.0142(18)
N3 0.026(2) 0.064(3) 0.028(2) -0.001(2) 0.0044(17) -0.005(2)
C31 0.032(3) 0.066(4) 0.033(3) 0.000(3) 0.009(2) -0.003(3)
C32 0.030(3) 0.082(5) 0.034(3) -0.006(3) 0.002(2) 0.001(3)
C33 0.041(3) 0.078(5) 0.037(3) -0.012(3) 0.010(2) -0.011(3)
C34 0.051(3) 0.061(4) 0.038(3) -0.006(3) 0.011(3) -0.007(3)
C35 0.037(3) 0.069(4) 0.038(3) 0.005(3) 0.011(2) -0.004(3)
Sn2 0.03211(18) 0.0585(2) 0.03364(19) 0.00321(17) 0.00892(14) 0.00114(17)
I21 0.03067(17) 0.0658(3) 0.03681(18) 0.00703(16) 0.01019(14) 0.01054(17)
I22 0.03276(18) 0.0618(2) 0.04178(19) 0.00575(16) 0.00928(14) 0.00537(17)
I23 0.0412(2) 0.0936(3) 0.0390(2) -0.0066(2) 0.00527(16) -0.0089(2)
C4 0.049(4) 0.081(5) 0.074(5) -0.003(3) 0.014(3) 0.002(4)
Cl1 0.0492(10) 0.1056(17) 0.150(2) -0.0147(11) 0.0054(12) 0.0017(16)
Cl2 0.0779(13) 0.0957(15) 0.0771(12) -0.0138(11) 0.0305(10) -0.0118(11)
Cl3 0.0740(13) 0.0922(15) 0.0928(15) 0.0099(11) 0.0026(11) 0.0101(12)

loop_
_atom_type_symbol
_atom_type_description
_atom_type_scat_dispersion_real
_atom_type_scat_dispersion_imag
_atom_type_scat_source
C C 0.0033 0.0016 'International Tables Vol C Tables 4.2.6.8 and 6.1.1.4'
H H 0.0000 0.0000 'International Tables Vol C Tables 4.2.6.8 and 6.1.1.4'
N N 0.0061 0.0033 'International Tables Vol C Tables 4.2.6.8 and 6.1.1.4'
O O 0.0106 0.0060 'International Tables Vol C Tables 4.2.6.8 and 6.1.1.4'
Sn Sn -0.6537 1.4246 'International Tables Vol C Tables 4.2.6.8 and 6.1.1.4'
I I -0.4742 1.8119 'International Tables Vol C Tables 4.2.6.8 and 6.1.1.4'
Cl Cl 0.1484 0.1585 'International Tables Vol C Tables 4.2.6.8 and 6.1.1.4'

loop_
_geom_angle_atom_site_label_1
_geom_angle_atom_site_label_2
_geom_angle_atom_site_label_3
_geom_angle_site_symmetry_1
_geom_angle_site_symmetry_3
_geom_angle
_geom_angle_publ_flag
O2 Sn1 O1 . . 78.14(14) ?
O2 Sn1 O3 . . 78.98(15) ?
O1 Sn1 O3 . . 81.42(12) ?
O2 Sn1 C1 . . 89.7(3) ?
O1 Sn1 C1 . . 165.0(2) ?
O3 Sn1 C1 . . 87.7(2) ?
O2 Sn1 I12 . . 93.49(10) ?
O1 Sn1 I12 . . 89.88(9) ?
O3 Sn1 I12 . . 169.47(10) ?
C1 Sn1 I12 . . 99.74(18) ?
O2 Sn1 I11 . . 161.88(10) ?
O1 Sn1 I11 . . 88.47(10) ?
O3 Sn1 I11 . . 87.07(12) ?
C1 Sn1 I11 . . 101.3(3) ?
I12 Sn1 I11 . . 98.680(19) ?
C2 C1 C3 . . 117.4(8) ?
C2 C1 Sn1 . . 113.0(6) ?
C3 C1 Sn1 . . 111.0(5) ?
N1 O1 Sn1 . . 127.3(3) ?
C15 N1 C11 . . 121.8(5) ?
C15 N1 O1 . . 118.9(4) ?
C11 N1 O1 . . 118.9(4) ?
N1 C11 C12 . . 119.2(5) ?
C13 C12 C11 . . 119.8(5) ?
C12 C13 C14 . . 119.9(5) ?
C15 C14 C13 . . 118.7(5) ?
N1 C15 C14 . . 120.6(5) ?
N2 O2 Sn1 . . 125.7(3) ?
C25 N2 C21 . . 120.6(6) ?
C25 N2 O2 . . 119.9(4) ?
C21 N2 O2 . . 119.2(5) ?
N2 C21 C22 . . 120.5(7) ?
C21 C22 C23 . . 120.5(6) ?
C22 C23 C24 . . 118.4(7) ?
C25 C24 C23 . . 119.3(7) ?
N2 C25 C24 . . 120.6(6) ?
N3 O3 Sn1 . . 123.1(3) ?
C31 N3 C35 . . 122.1(5) ?
C31 N3 O3 . . 119.0(5) ?
C35 N3 O3 . . 118.9(4) ?
N3 C31 C32 . . 119.9(6) ?
C31 C32 C33 . . 120.0(6) ?
C34 C33 C32 . . 118.7(5) ?
C33 C34 C35 . . 120.2(6) ?
N3 C35 C34 . . 119.1(6) ?
I23 Sn2 I22 . . 91.639(16) ?
I23 Sn2 I21 . . 92.798(16) ?
I22 Sn2 I21 . . 94.528(14) ?
I23 Sn2 I21 . 4 88.901(15) ?
I22 Sn2 I21 . 4 87.046(14) ?
I21 Sn2 I21 . 4 177.647(18) ?
I23 Sn2 I22 . 4_545 97.168(15) ?
I22 Sn2 I22 . 4_545 170.674(17) ?
I21 Sn2 I22 . 4_545 82.027(13) ?
I21 Sn2 I22 4 4_545 96.151(12) ?
I23 Sn2 I23 . 4_545 164.661(19) ?
I22 Sn2 I23 . 4_545 101.773(14) ?
I21 Sn2 I23 . 4_545 78.886(13) ?
I21 Sn2 I23 4 4_545 99.090(12) ?
I22 Sn2 I23 4_545 4_545 69.102(11) ?
Sn2 I21 Sn2 . 4_545 83.248(9) ?
Sn2 I22 Sn2 . 4 80.039(9) ?
Sn2 I23 Sn2 . 4 77.057(10) ?
Cl1 C4 Cl2 . . 111.5(4) ?
Cl1 C4 Cl3 . . 111.3(4) ?
Cl2 C4 Cl3 . . 110.1(4) ?

loop_
_geom_bond_atom_site_label_1
_geom_bond_atom_site_label_2
_geom_bond_site_symmetry_2
_geom_bond_distance
_geom_bond_publ_flag
Sn1 O2 . 2.163(4) ?
Sn1 O1 . 2.169(3) ?
Sn1 O3 . 2.185(3) ?
Sn1 C1 . 2.228(6) ?
Sn1 I12 . 2.8144(5) ?
Sn1 I11 . 2.8206(6) ?
C1 C2 . 1.426(11) ?
C1 C3 . 1.467(12) ?
O1 N1 . 1.354(5) ?
N1 C15 . 1.328(7) ?
N1 C11 . 1.349(6) ?
C11 C12 . 1.383(8) ?
C12 C13 . 1.364(9) ?
C13 C14 . 1.387(8) ?
C14 C15 . 1.376(8) ?
O2 N2 . 1.353(6) ?
N2 C25 . 1.340(7) ?
N2 C21 . 1.341(7) ?
C21 C22 . 1.353(11) ?
C22 C23 . 1.372(11) ?
C23 C24 . 1.387(10) ?
C24 C25 . 1.368(9) ?
O3 N3 . 1.347(5) ?
N3 C31 . 1.329(7) ?
N3 C35 . 1.341(8) ?
C31 C32 . 1.368(7) ?
C32 C33 . 1.375(9) ?
C33 C34 . 1.370(8) ?
C34 C35 . 1.376(8) ?
Sn2 I23 . 2.9196(6) ?
Sn2 I22 . 2.9903(5) ?
Sn2 I21 . 3.0481(5) ?
Sn2 I21 4 3.3802(5) ?
Sn2 I22 4_545 3.6188(5) ?
Sn2 I23 4_545 3.8473(6) ?
I21 Sn2 4_545 3.3802(5) ?
I22 Sn2 4 3.6188(5) ?
I23 Sn2 4 3.8473(6) ?
C4 Cl1 . 1.736(7) ?
C4 Cl2 . 1.753(8) ?
C4 Cl3 . 1.779(8) ?
